data_4021550
loop_
_publ_author_name
'Pin-Nan Cheng'
'Po-Yi Huang'
'Wan-Sheung Li'
'Shau-Hua Ueng'
'Wei-Chung Hung'
'Yi-Hung Liu'
'Chien-Chen Lai'
'Yu Wang'
'Shie-Ming Peng'
'Ito Chao'
'Sheng-Hsien Chiu'

_publ_section_title
;
 Is [N^+^-H&#x00B7;&#x00B7;&#x00B7;O] Hydrogen Bonding the Most Important Noncovalent
 Interaction in Macrocycle-Dibenzylammonium Ion Complexes?
;
_journal_name_full 'Journal of Organic Chemistry'
_journal_page_first 2373
_journal_page_last 2383
_journal_paper_doi 10.1021/jo052411+
_journal_volume 71
_journal_year 2006
_chemical_formula_sum 'C70 H73 F24 N7 O6 P4'
_chemical_formula_weight 1688.23
_chemical_name_systematic
; 
 ? 
;
_space_group_IT_number 2
_symmetry_cell_setting triclinic
_symmetry_space_group_name_Hall '-P 1'
_symmetry_space_group_name_H-M 'P -1'
_atom_sites_solution_hydrogens geom
_atom_sites_solution_primary direct
_atom_sites_solution_secondary difmap
_audit_creation_method SHELXL-97
_cell_angle_alpha 85.878(5)
_cell_angle_beta 86.844(4)
_cell_angle_gamma 70.947(5)
_cell_formula_units_Z 2
_cell_length_a 13.3529(10)
_cell_length_b 16.2690(12)
_cell_length_c 18.2496(16)
_cell_measurement_reflns_used 55947
_cell_measurement_temperature 150(2)
_cell_measurement_theta_max 25
_cell_measurement_theta_min 1
_cell_volume 3735.5(5)
_computing_cell_refinement 'HKL Denzo & Scalepack (Otwinowski & Minor)'
_computing_data_collection 'COLLECT (Nonius BV)'
_computing_data_reduction 'HKL Denzo & Scalepack (Otwinowski & Minor)'
_computing_molecular_graphics SHELXTL
_computing_publication_material SHELXTL
_computing_structure_refinement 'SHELXL-97 (Sheldrick, 1997)'
_computing_structure_solution 'SHELXS-97 (Sheldrick, 1990)'
_diffrn_ambient_temperature 150(2)
_diffrn_measured_fraction_theta_full 0.903
_diffrn_measured_fraction_theta_max 0.903
_diffrn_measurement_device_type 'Nonius KappaCCD'
_diffrn_measurement_method CCD
_diffrn_radiation_monochromator graphite
_diffrn_radiation_source 'fine-focus sealed tube'
_diffrn_radiation_type MoK\a
_diffrn_radiation_wavelength 0.71073
_diffrn_reflns_av_R_equivalents 0.0814
_diffrn_reflns_av_sigmaI/netI 0.1365
_diffrn_reflns_limit_h_max 15
_diffrn_reflns_limit_h_min -15
_diffrn_reflns_limit_k_max 19
_diffrn_reflns_limit_k_min -19
_diffrn_reflns_limit_l_max 21
_diffrn_reflns_limit_l_min -21
_diffrn_reflns_number 16858
_diffrn_reflns_theta_full 25.00
_diffrn_reflns_theta_max 25.00
_diffrn_reflns_theta_min 1.69
_exptl_absorpt_coefficient_mu 0.217
_exptl_absorpt_correction_T_max 0.992
_exptl_absorpt_correction_T_min 0.897
_exptl_absorpt_correction_type multi-scan
_exptl_absorpt_process_details
; 
multi-scan from symmetry-related measurements 
 Sortav (Blessing 1995) 
;
_exptl_crystal_colour yellow
_exptl_crystal_density_diffrn 1.501
_exptl_crystal_density_method 'not measured'
_exptl_crystal_description plate
_exptl_crystal_F_000 1732
_exptl_crystal_size_max 0.25
_exptl_crystal_size_mid 0.20
_exptl_crystal_size_min 0.10
_refine_diff_density_max 0.383
_refine_diff_density_min -0.276
_refine_diff_density_rms 0.057
_refine_ls_extinction_coef 0.0011(4)
_refine_ls_extinction_expression Fc^*^=kFc[1+0.001xFc^2^\l^3^/sin(2\q)]^-1/4^
_refine_ls_extinction_method SHELXL
_refine_ls_goodness_of_fit_ref 0.987
_refine_ls_hydrogen_treatment constr
_refine_ls_matrix_type full
_refine_ls_number_parameters 1141
_refine_ls_number_reflns 11887
_refine_ls_number_restraints 1735
_refine_ls_restrained_S_all 0.959
_refine_ls_R_factor_all 0.1743
_refine_ls_R_factor_gt 0.0669
_refine_ls_shift/su_max 0.002
_refine_ls_shift/su_mean 0.000
_refine_ls_structure_factor_coef Fsqd
_refine_ls_weighting_details 'calc w=1/[\s^2^(Fo^2^)+(0.0855P)^2^+0.0000P] where P=(Fo^2^+2Fc^2^)/3'
_refine_ls_weighting_scheme calc
_refine_ls_wR_factor_gt 0.1533
_refine_ls_wR_factor_ref 0.2040
_reflns_number_gt 5274
_reflns_number_total 11887
_reflns_threshold_expression >2sigma(I)
_cod_data_source_file jo052411+si20051122_012541.cif
_cod_depositor_comments
;
The following automatic conversions were performed:
'_symmetry_cell_setting' value 'Triclinic' changed to 'triclinic'
according to '/home/saulius/struct/CIF-dictionaries/cif_core.dic'
dictionary named 'cif_core.dic' version 2.4.1 from 2010-06-29.

Automatic conversion script
Id: cif_fix_enum 1527 2010-12-29 10:47:43Z saulius 
;
_cod_database_code 4021550

loop_
_symmetry_equiv_pos_as_xyz
'x, y, z'
'-x, -y, -z'

loop_
_atom_site_label
_atom_site_type_symbol
_atom_site_fract_x
_atom_site_fract_y
_atom_site_fract_z
_atom_site_U_iso_or_equiv
_atom_site_adp_type
_atom_site_occupancy
_atom_site_symmetry_multiplicity
_atom_site_calc_flag
_atom_site_refinement_flags
_atom_site_disorder_assembly
_atom_site_disorder_group
O1 O 0.0751(3) 0.9007(3) 0.0702(2) 0.0646(11) Uani 1 1 d U . .
O2 O -0.2683(4) 1.0746(3) 0.3589(3) 0.0894(14) Uani 1 1 d U . .
O3 O -0.0745(4) 0.7205(3) 0.5459(2) 0.0779(12) Uani 1 1 d U D .
O4 O 0.1065(4) 0.5541(3) 0.5472(3) 0.0803(12) Uani 1 1 d U . .
N1 N 0.4049(3) 0.8231(3) -0.0320(3) 0.0539(11) Uani 1 1 d U . .
N2 N 0.1858(3) 0.5008(3) 0.0885(3) 0.0502(11) Uani 1 1 d U . .
N3 N 0.0016(3) 0.7157(3) 0.3824(2) 0.0493(11) Uani 1 1 d U . .
N4 N 0.2592(3) 1.0171(3) 0.2782(3) 0.0516(11) Uani 1 1 d U . .
C1 C 0.4667(4) 0.7467(4) -0.0032(4) 0.0682(16) Uani 1 1 d U . .
H1A H 0.5384 0.7396 0.0062 0.082 Uiso 1 1 calc R . .
C2 C 0.4294(4) 0.6790(4) 0.0128(4) 0.0647(15) Uani 1 1 d U . .
H2A H 0.4744 0.6258 0.0344 0.078 Uiso 1 1 calc R . .
C3 C 0.3247(4) 0.6871(3) -0.0025(3) 0.0466(12) Uani 1 1 d U . .
C4 C 0.2657(4) 0.7656(3) -0.0370(3) 0.0483(13) Uani 1 1 d U . .
H4A H 0.1960 0.7730 -0.0517 0.058 Uiso 1 1 calc R . .
C5 C 0.3061(4) 0.8317(4) -0.0499(3) 0.0519(13) Uani 1 1 d U . .
H5A H 0.2634 0.8854 -0.0722 0.062 Uiso 1 1 calc R . .
C6 C 0.2892(4) 0.4879(4) 0.0967(3) 0.0566(14) Uani 1 1 d U . .
H6A H 0.3299 0.4378 0.1247 0.068 Uiso 1 1 calc R . .
C7 C 0.3366(4) 0.5442(4) 0.0661(3) 0.0589(14) Uani 1 1 d U . .
H7A H 0.4097 0.5339 0.0733 0.071 Uiso 1 1 calc R . .
C8 C 0.2788(4) 0.6176(3) 0.0237(3) 0.0445(12) Uani 1 1 d U . .
C9 C 0.1730(4) 0.6267(3) 0.0122(3) 0.0480(13) Uani 1 1 d U . .
H9A H 0.1319 0.6736 -0.0188 0.058 Uiso 1 1 calc R . .
C10 C 0.1286(4) 0.5685(3) 0.0454(3) 0.0501(13) Uani 1 1 d U . .
H10A H 0.0562 0.5759 0.0380 0.060 Uiso 1 1 calc R . .
C11 C 0.1327(4) 0.4442(4) 0.1337(3) 0.0553(14) Uani 1 1 d U . .
H11A H 0.0762 0.4353 0.1056 0.066 Uiso 1 1 calc R . .
H11B H 0.1851 0.3866 0.1464 0.066 Uiso 1 1 calc R . .
C12 C 0.0862(4) 0.4900(3) 0.2026(3) 0.0473(12) Uani 1 1 d U . .
C13 C 0.1480(4) 0.4828(3) 0.2633(3) 0.0527(14) Uani 1 1 d U . .
H13A H 0.2191 0.4446 0.2630 0.063 Uiso 1 1 calc R . .
C14 C 0.1071(4) 0.5304(3) 0.3235(3) 0.0528(13) Uani 1 1 d U . .
H14A H 0.1510 0.5261 0.3638 0.063 Uiso 1 1 calc R . .
C15 C 0.0019(4) 0.5852(3) 0.3263(3) 0.0503(13) Uani 1 1 d U . .
C16 C -0.0590(4) 0.5918(3) 0.2661(3) 0.0523(13) Uani 1 1 d U . .
H16A H -0.1302 0.6298 0.2663 0.063 Uiso 1 1 calc R . .
C17 C -0.0176(4) 0.5438(3) 0.2058(3) 0.0520(13) Uani 1 1 d U . .
H17A H -0.0616 0.5479 0.1656 0.062 Uiso 1 1 calc R . .
C18 C -0.0394(4) 0.6407(3) 0.3899(3) 0.0523(13) Uani 1 1 d U . .
H18A H -0.1178 0.6620 0.3909 0.063 Uiso 1 1 calc R . .
H18B H -0.0159 0.6063 0.4365 0.063 Uiso 1 1 calc R . .
C19 C -0.0429(4) 0.7834(3) 0.3360(3) 0.0514(13) Uani 1 1 d U . .
H19A H -0.1061 0.7864 0.3128 0.062 Uiso 1 1 calc R . .
C20 C -0.0001(4) 0.8486(3) 0.3209(3) 0.0480(13) Uani 1 1 d U . .
H20A H -0.0333 0.8965 0.2880 0.058 Uiso 1 1 calc R . .
C21 C 0.0939(4) 0.8440(3) 0.3548(3) 0.0460(12) Uani 1 1 d U . .
C22 C 0.1362(4) 0.7746(4) 0.4046(3) 0.0569(14) Uani 1 1 d U . .
H22A H 0.1981 0.7706 0.4299 0.068 Uiso 1 1 calc R . .
C23 C 0.0891(4) 0.7116(4) 0.4173(3) 0.0571(14) Uani 1 1 d U . .
H23A H 0.1189 0.6641 0.4515 0.069 Uiso 1 1 calc R . .
C24 C 0.1534(4) 1.0400(4) 0.2694(3) 0.0563(14) Uani 1 1 d U . .
H24A H 0.1174 1.0934 0.2436 0.068 Uiso 1 1 calc R . .
C25 C 0.0988(4) 0.9878(3) 0.2970(3) 0.0536(14) Uani 1 1 d U . .
H25A H 0.0242 1.0059 0.2917 0.064 Uiso 1 1 calc R . .
C26 C 0.1493(4) 0.9076(3) 0.3331(3) 0.0447(12) Uani 1 1 d U . .
C27 C 0.2570(4) 0.8878(4) 0.3438(3) 0.0535(14) Uani 1 1 d U . .
H27A H 0.2938 0.8355 0.3709 0.064 Uiso 1 1 calc R . .
C28 C 0.3107(4) 0.9420(3) 0.3161(3) 0.0537(14) Uani 1 1 d U . .
H28A H 0.3845 0.9269 0.3235 0.064 Uiso 1 1 calc R . .
C29 C 0.3214(4) 1.0682(3) 0.2371(3) 0.0545(14) Uani 1 1 d U . .
H29A H 0.3841 1.0651 0.2650 0.065 Uiso 1 1 calc R . .
H29B H 0.2770 1.1301 0.2303 0.065 Uiso 1 1 calc R . .
C30 C 0.3558(4) 1.0304(3) 0.1639(3) 0.0475(12) Uani 1 1 d U . .
C31 C 0.4459(4) 0.9572(3) 0.1580(3) 0.0538(14) Uani 1 1 d U . .
H31A H 0.4881 0.9352 0.1998 0.065 Uiso 1 1 calc R . .
C32 C 0.4750(4) 0.9163(4) 0.0933(4) 0.0580(14) Uani 1 1 d U . .
H32A H 0.5362 0.8661 0.0909 0.070 Uiso 1 1 calc R . .
C33 C 0.4148(4) 0.9483(4) 0.0307(3) 0.0512(13) Uani 1 1 d U . .
C34 C 0.3280(4) 1.0231(3) 0.0361(3) 0.0513(13) Uani 1 1 d U . .
H34A H 0.2878 1.0467 -0.0063 0.062 Uiso 1 1 calc R . .
C35 C 0.2984(4) 1.0638(3) 0.1001(3) 0.0493(13) Uani 1 1 d U . .
H35A H 0.2385 1.1151 0.1018 0.059 Uiso 1 1 calc R . .
C36 C 0.4442(4) 0.8995(3) -0.0382(3) 0.0559(14) Uani 1 1 d U . .
H36A H 0.4125 0.9385 -0.0809 0.067 Uiso 1 1 calc R . .
H36B H 0.5222 0.8793 -0.0461 0.067 Uiso 1 1 calc R . .
C37 C -0.0325(4) 0.9040(4) 0.0590(3) 0.0662(15) Uani 1 1 d U . .
H37A H -0.0339 0.8444 0.0529 0.079 Uiso 1 1 calc R . .
H37B H -0.0584 0.9398 0.0135 0.079 Uiso 1 1 calc R . .
C38 C -0.1044(4) 0.9421(4) 0.1231(3) 0.0536(13) Uani 1 1 d U . .
C39 C -0.1802(4) 0.9057(4) 0.1522(3) 0.0571(14) Uani 1 1 d U . .
H39A H -0.1845 0.8543 0.1330 0.068 Uiso 1 1 calc R . .
C40 C -0.2489(4) 0.9436(4) 0.2088(4) 0.0608(15) Uani 1 1 d U . .
H40A H -0.3000 0.9178 0.2278 0.073 Uiso 1 1 calc R . .
C41 C -0.2451(4) 1.0167(4) 0.2377(3) 0.0629(15) Uani 1 1 d U . .
C42 C -0.1683(4) 1.0539(4) 0.2091(3) 0.0589(15) Uani 1 1 d U . .
H42A H -0.1643 1.1052 0.2286 0.071 Uiso 1 1 calc R . .
C43 C -0.0992(4) 1.0163(4) 0.1530(3) 0.0569(14) Uani 1 1 d U . .
H43A H -0.0473 1.0415 0.1346 0.068 Uiso 1 1 calc R . .
C44 C -0.3208(5) 1.0626(5) 0.2950(4) 0.0847(19) Uani 1 1 d U . .
H44A H -0.3646 1.1202 0.2742 0.102 Uiso 1 1 calc R . .
H44B H -0.3688 1.0288 0.3104 0.102 Uiso 1 1 calc R . .
C45 C -0.2277(5) 1.0033(4) 0.4077(4) 0.0688(16) Uani 1 1 d U . .
C46 C -0.1537(5) 1.0126(4) 0.4539(4) 0.0759(17) Uani 1 1 d U . .
H46A H -0.1331 1.0634 0.4496 0.091 Uiso 1 1 calc R . .
C47 C -0.1101(5) 0.9460(4) 0.5066(4) 0.0764(17) Uani 1 1 d U . .
H47A H -0.0594 0.9521 0.5385 0.092 Uiso 1 1 calc R . .
C48 C -0.1382(5) 0.8724(4) 0.5137(4) 0.0711(16) Uani 1 1 d U . .
C49 C -0.2145(5) 0.8650(4) 0.4672(4) 0.0711(16) Uani 1 1 d U . .
H49A H -0.2368 0.8150 0.4717 0.085 Uiso 1 1 calc R . .
C50 C -0.2570(5) 0.9314(4) 0.4147(4) 0.0681(16) Uani 1 1 d U . .
H50A H -0.3081 0.9261 0.3828 0.082 Uiso 1 1 calc R . .
C51 C -0.0944(6) 0.8022(4) 0.5726(4) 0.0873(19) Uani 1 1 d U . .
H51A H -0.0280 0.8072 0.5902 0.105 Uiso 1 1 calc R . .
H51B H -0.1459 0.8097 0.6147 0.105 Uiso 1 1 calc R . .
C52 C -0.0509(6) 0.6502(4) 0.5996(4) 0.0798(17) Uani 1 1 d U . .
H52A H -0.0850 0.6079 0.5863 0.096 Uiso 1 1 calc R D .
H52B H -0.0824 0.6726 0.6475 0.096 Uiso 1 1 calc R . .
C53 C 0.0644(6) 0.6036(4) 0.6083(4) 0.0794(17) Uani 1 1 d U D .
H53A H 0.1018 0.6464 0.6130 0.095 Uiso 1 1 calc R . .
H53B H 0.0751 0.5649 0.6536 0.095 Uiso 1 1 calc R . .
C59 C 0.2739(4) 0.7107(4) 0.2096(3) 0.0605(14) Uani 1 1 d U . .
C60 C 0.2990(4) 0.7830(4) 0.1802(3) 0.0595(15) Uani 1 1 d U D .
H60A H 0.3654 0.7885 0.1904 0.071 Uiso 1 1 calc R . .
C61 C 0.2301(4) 0.8469(4) 0.1368(3) 0.0558(14) Uani 1 1 d U . .
H61A H 0.2483 0.8964 0.1182 0.067 Uiso 1 1 calc R D .
C62 C 0.1332(4) 0.8385(4) 0.1202(3) 0.0527(13) Uani 1 1 d U D .
C63 C 0.1040(4) 0.7688(3) 0.1514(3) 0.0547(14) Uani 1 1 d U . .
H63A H 0.0367 0.7642 0.1425 0.066 Uiso 1 1 calc R D .
C64 C 0.1751(4) 0.7058(4) 0.1960(3) 0.0595(15) Uani 1 1 d U D .
H64A H 0.1553 0.6582 0.2175 0.071 Uiso 1 1 calc R . .
P1 P 0.79086(12) 0.69281(10) 0.04188(10) 0.0559(4) Uani 1 1 d U . .
F1 F 0.8721(2) 0.5960(2) 0.03521(19) 0.0723(10) Uani 1 1 d U A .
F2 F 0.7098(3) 0.7886(2) 0.0477(2) 0.0818(11) Uani 1 1 d U A .
F3 F 0.7969(10) 0.6839(6) 0.1265(5) 0.062(3) Uani 0.515(12) 1 d PU A 1
F4 F 0.6963(8) 0.6524(7) 0.0460(8) 0.067(3) Uani 0.515(12) 1 d PU A 1
F5 F 0.8849(6) 0.7337(6) 0.0370(9) 0.066(3) Uani 0.515(12) 1 d PU A 1
F6 F 0.7806(11) 0.7059(6) -0.0460(6) 0.064(3) Uani 0.515(12) 1 d PU A 1
F3' F 0.7554(16) 0.6590(12) 0.1205(10) 0.066(4) Uani 0.282(11) 1 d PU A 2
F4' F 0.8799(13) 0.7149(11) 0.0835(16) 0.064(4) Uani 0.282(11) 1 d PU A 2
F5' F 0.8256(18) 0.7175(13) -0.0383(12) 0.068(4) Uani 0.282(11) 1 d PU A 2
F6' F 0.7075(14) 0.6540(15) 0.0072(14) 0.059(4) Uani 0.282(11) 1 d PU A 2
F3" F 0.6918(17) 0.6818(14) 0.0949(15) 0.072(4) Uani 0.201(8) 1 d PU B 3
F4" F 0.8835(18) 0.7155(15) -0.0018(16) 0.065(4) Uani 0.201(8) 1 d PU A 3
F5" F 0.847(2) 0.7017(15) 0.1226(16) 0.065(5) Uani 0.201(8) 1 d PU B 3
F6" F 0.7275(19) 0.6919(16) -0.0270(15) 0.060(4) Uani 0.201(8) 1 d PU A 3
P2 P 0.96250(12) 0.26659(10) 0.18288(10) 0.0580(5) Uani 1 1 d U . .
F7 F 0.9523(3) 0.1950(2) 0.2449(2) 0.0947(13) Uani 1 1 d U . .
F8 F 0.9710(3) 0.3387(2) 0.1226(2) 0.0808(11) Uani 1 1 d U . .
F9 F 0.9317(3) 0.3368(3) 0.2422(2) 0.0969(13) Uani 1 1 d U . .
F10 F 0.8401(2) 0.2885(2) 0.16681(19) 0.0724(10) Uani 1 1 d U . .
F11 F 1.0846(2) 0.2438(2) 0.1991(2) 0.0876(12) Uani 1 1 d U . .
F12 F 0.9921(3) 0.1961(2) 0.1239(3) 0.1009(14) Uani 1 1 d U . .
P3 P 0.44322(12) 0.26485(10) 0.21996(10) 0.0608(5) Uani 1 1 d U . .
F13 F 0.4784(3) 0.2401(2) 0.3022(2) 0.0885(12) Uani 1 1 d U . .
F14 F 0.4051(3) 0.2892(3) 0.1380(2) 0.1025(14) Uani 1 1 d U . .
F15 F 0.3250(3) 0.2712(2) 0.2455(3) 0.1069(15) Uani 1 1 d U . .
F16 F 0.4148(3) 0.3660(2) 0.2349(2) 0.0744(10) Uani 1 1 d U . .
F17 F 0.5598(3) 0.2595(2) 0.1947(2) 0.0759(10) Uani 1 1 d U . .
F18 F 0.4712(3) 0.1645(2) 0.2044(2) 0.0886(12) Uani 1 1 d U . .
P4 P 0.39352(11) 0.24767(10) 0.67671(10) 0.0589(5) Uani 1 1 d U . .
F19 F 0.4478(3) 0.2338(3) 0.7529(2) 0.1062(14) Uani 1 1 d U . .
F20 F 0.3370(3) 0.2614(3) 0.6003(2) 0.0975(13) Uani 1 1 d U . .
F21 F 0.5004(3) 0.2482(2) 0.6356(3) 0.1020(14) Uani 1 1 d U . .
F22 F 0.4294(2) 0.1446(2) 0.6710(2) 0.0761(11) Uani 1 1 d U . .
F23 F 0.2852(3) 0.2442(3) 0.7148(3) 0.1017(14) Uani 1 1 d U . .
F24 F 0.3569(3) 0.3496(2) 0.6829(2) 0.0875(12) Uani 1 1 d U . .
N6 N 0.6986(11) 0.2586(8) 0.4625(7) 0.133(4) Uani 0.750(15) 1 d PU C 1
N6' N 0.799(3) 0.236(2) 0.4305(19) 0.129(6) Uani 0.250(15) 1 d PU C 2
C67 C 0.7038(9) 0.2758(7) 0.3982(7) 0.130(3) Uani 1 1 d U . .
C68 C 0.6904(7) 0.3018(6) 0.3216(5) 0.120(3) Uani 1 1 d U C .
H68A H 0.6147 0.3276 0.3121 0.180 Uiso 1 1 calc R . .
H68B H 0.7211 0.2507 0.2923 0.180 Uiso 1 1 calc R . .
H68C H 0.7264 0.3447 0.3080 0.180 Uiso 1 1 calc R . .
N7 N 0.4322(5) 0.0468(4) 0.3998(3) 0.0899(18) Uani 1 1 d U . .
C69 C 0.4637(6) 0.0883(5) 0.4321(4) 0.0765(19) Uani 1 1 d U . .
C70 C 0.5062(6) 0.1420(5) 0.4748(4) 0.096(2) Uani 1 1 d U . .
H70A H 0.5235 0.1140 0.5239 0.143 Uiso 1 1 calc R . .
H70B H 0.4530 0.1997 0.4792 0.143 Uiso 1 1 calc R . .
H70C H 0.5703 0.1483 0.4497 0.143 Uiso 1 1 calc R . .
O5 O 0.2969(4) 0.5277(3) 0.4537(3) 0.0924(14) Uani 1 1 d U . .
O6 O 0.3261(9) 0.6022(8) 0.3096(7) 0.080(2) Uani 0.522(7) 1 d PU D 1
C54 C 0.2152(14) 0.5090(11) 0.5691(9) 0.085(3) Uani 0.522(7) 1 d PU D 1
H54A H 0.2157 0.4687 0.6125 0.101 Uiso 0.522(7) 1 calc PR D 1
H54B H 0.2490 0.5516 0.5822 0.101 Uiso 0.522(7) 1 calc PR D 1
C55 C 0.2764(13) 0.4576(10) 0.5033(8) 0.086(3) Uani 0.522(7) 1 d PU D 1
H55A H 0.3434 0.4131 0.5187 0.103 Uiso 0.522(7) 1 calc PR D 1
H55B H 0.2328 0.4289 0.4794 0.103 Uiso 0.522(7) 1 calc PR D 1
C56 C 0.3879(10) 0.5585(10) 0.4381(8) 0.090(3) Uani 0.522(7) 1 d PU D 1
H56A H 0.3754 0.6138 0.4622 0.108 Uiso 0.522(7) 1 calc PR D 1
H56B H 0.4522 0.5151 0.4588 0.108 Uiso 0.522(7) 1 calc PR D 1
C57 C 0.4039(14) 0.5712(12) 0.3663(10) 0.085(3) Uani 0.522(7) 1 d PU D 1
H57A H 0.4522 0.5146 0.3503 0.102 Uiso 0.522(7) 1 calc PR D 1
H57B H 0.4459 0.6115 0.3618 0.102 Uiso 0.522(7) 1 calc PR D 1
C58 C 0.3591(16) 0.6465(14) 0.2604(11) 0.072(3) Uani 0.522(7) 1 d PU D 1
H58A H 0.4125 0.6057 0.2288 0.086 Uiso 0.522(7) 1 calc PR D 1
H58B H 0.3959 0.6806 0.2845 0.086 Uiso 0.522(7) 1 calc PR D 1
O6' O 0.3264(9) 0.6443(7) 0.3267(6) 0.066(2) Uani 0.478(7) 1 d PU D 2
C54' C 0.2050(16) 0.4804(11) 0.5459(11) 0.084(3) Uani 0.478(7) 1 d PU D 2
H54C H 0.2109 0.4458 0.5933 0.101 Uiso 0.478(7) 1 calc PR D 2
H54D H 0.2027 0.4424 0.5064 0.101 Uiso 0.478(7) 1 calc PR D 2
C55' C 0.2943(13) 0.5075(12) 0.5340(9) 0.086(3) Uani 0.478(7) 1 d PU D 2
H55C H 0.3595 0.4605 0.5492 0.104 Uiso 0.478(7) 1 calc PR D 2
H55D H 0.2868 0.5597 0.5614 0.104 Uiso 0.478(7) 1 calc PR D 2
C56' C 0.3709(12) 0.4789(11) 0.3959(9) 0.096(3) Uani 0.478(7) 1 d PU D 2
H56C H 0.4322 0.4345 0.4191 0.115 Uiso 0.478(7) 1 calc PR D 2
H56D H 0.3343 0.4486 0.3671 0.115 Uiso 0.478(7) 1 calc PR D 2
C57' C 0.4069(16) 0.5378(12) 0.3482(12) 0.088(3) Uani 0.478(7) 1 d PU D 2
H57C H 0.4296 0.5096 0.3011 0.105 Uiso 0.478(7) 1 calc PR D 2
H57D H 0.4715 0.5418 0.3697 0.105 Uiso 0.478(7) 1 calc PR D 2
C58' C 0.3481(17) 0.6318(15) 0.2441(11) 0.070(3) Uani 0.478(7) 1 d PU D 2
H58C H 0.4224 0.6269 0.2300 0.085 Uiso 0.478(7) 1 calc PR D 2
H58D H 0.3341 0.5790 0.2301 0.085 Uiso 0.478(7) 1 calc PR D 2
N5 N 0.5833(4) 0.4911(4) 0.1139(4) 0.0838(17) Uani 1 1 d U . .
C65 C 0.6428(5) 0.4984(4) 0.1516(4) 0.0690(18) Uani 1 1 d U . .
C66 C 0.7211(6) 0.5073(5) 0.1983(5) 0.099(2) Uani 1 1 d U . .
H66A H 0.7857 0.4570 0.1943 0.148 Uiso 1 1 calc R . .
H66B H 0.6938 0.5105 0.2493 0.148 Uiso 1 1 calc R . .
H66C H 0.7374 0.5607 0.1830 0.148 Uiso 1 1 calc R . .

loop_
_atom_site_aniso_label
_atom_site_aniso_U_11
_atom_site_aniso_U_22
_atom_site_aniso_U_33
_atom_site_aniso_U_23
_atom_site_aniso_U_13
_atom_site_aniso_U_12
O1 0.048(2) 0.074(2) 0.062(3) 0.011(2) 0.003(2) -0.0102(19)
O2 0.084(3) 0.082(3) 0.075(3) -0.011(3) 0.003(3) 0.010(2)
O3 0.113(3) 0.066(3) 0.054(3) 0.000(2) 0.009(2) -0.030(2)
O4 0.092(3) 0.081(3) 0.066(3) 0.023(2) -0.009(2) -0.029(2)
N1 0.041(2) 0.055(2) 0.066(3) 0.000(2) 0.005(2) -0.018(2)
N2 0.045(2) 0.051(2) 0.057(3) -0.002(2) 0.000(2) -0.018(2)
N3 0.042(2) 0.054(2) 0.051(3) 0.001(2) 0.002(2) -0.014(2)
N4 0.050(2) 0.051(2) 0.053(3) 0.003(2) -0.002(2) -0.017(2)
C1 0.037(3) 0.063(3) 0.102(4) 0.001(3) 0.000(3) -0.013(3)
C2 0.039(3) 0.055(3) 0.095(4) -0.002(3) -0.003(3) -0.009(2)
C3 0.035(2) 0.050(3) 0.052(3) -0.008(2) 0.004(2) -0.008(2)
C4 0.042(3) 0.055(3) 0.050(3) 0.000(3) -0.003(2) -0.018(2)
C5 0.050(3) 0.054(3) 0.053(3) -0.002(3) -0.002(3) -0.019(2)
C6 0.042(3) 0.053(3) 0.068(4) 0.009(3) -0.005(3) -0.008(2)
C7 0.040(3) 0.059(3) 0.071(4) 0.007(3) -0.001(3) -0.009(2)
C8 0.036(2) 0.046(3) 0.049(3) -0.004(2) 0.001(2) -0.010(2)
C9 0.041(3) 0.054(3) 0.049(3) 0.000(3) -0.006(2) -0.016(2)
C10 0.040(3) 0.061(3) 0.053(3) -0.005(3) -0.004(2) -0.020(2)
C11 0.056(3) 0.054(3) 0.061(3) -0.004(3) 0.003(3) -0.027(2)
C12 0.044(3) 0.044(3) 0.053(3) 0.005(2) 0.000(2) -0.017(2)
C13 0.041(3) 0.053(3) 0.060(3) 0.006(3) 0.001(3) -0.011(2)
C14 0.046(3) 0.051(3) 0.060(3) 0.008(3) -0.009(3) -0.016(2)
C15 0.044(3) 0.052(3) 0.053(3) 0.007(2) -0.003(2) -0.015(2)
C16 0.039(3) 0.053(3) 0.058(3) 0.003(3) -0.001(3) -0.008(2)
C17 0.044(3) 0.056(3) 0.055(3) 0.003(3) -0.006(3) -0.016(2)
C18 0.047(3) 0.055(3) 0.054(3) 0.001(3) 0.002(3) -0.017(2)
C19 0.038(3) 0.051(3) 0.058(3) 0.001(3) 0.000(2) -0.006(2)
C20 0.037(3) 0.043(3) 0.059(3) 0.000(2) 0.001(2) -0.006(2)
C21 0.044(3) 0.044(3) 0.047(3) -0.006(2) 0.003(2) -0.010(2)
C22 0.054(3) 0.065(3) 0.052(3) 0.007(3) -0.006(3) -0.020(3)
C23 0.055(3) 0.060(3) 0.053(3) 0.007(3) -0.005(3) -0.016(3)
C24 0.048(3) 0.052(3) 0.062(3) 0.005(3) -0.005(3) -0.008(2)
C25 0.041(3) 0.055(3) 0.061(3) 0.004(3) -0.003(3) -0.011(2)
C26 0.039(2) 0.043(3) 0.047(3) -0.003(2) -0.001(2) -0.006(2)
C27 0.046(3) 0.053(3) 0.057(3) 0.006(3) -0.009(3) -0.010(2)
C28 0.043(3) 0.055(3) 0.063(3) 0.005(3) -0.006(3) -0.017(2)
C29 0.054(3) 0.052(3) 0.060(3) 0.004(3) -0.006(3) -0.021(2)
C30 0.038(2) 0.050(3) 0.059(3) 0.007(2) -0.003(2) -0.022(2)
C31 0.043(3) 0.054(3) 0.063(4) 0.009(3) -0.010(3) -0.014(2)
C32 0.046(3) 0.056(3) 0.067(4) 0.005(3) 0.002(3) -0.012(3)
C33 0.045(3) 0.054(3) 0.056(3) 0.001(3) 0.003(2) -0.019(2)
C34 0.045(3) 0.055(3) 0.056(3) 0.007(3) -0.010(3) -0.020(2)
C35 0.042(3) 0.049(3) 0.058(3) 0.006(3) -0.005(3) -0.017(2)
C36 0.050(3) 0.057(3) 0.064(3) 0.005(3) 0.006(3) -0.025(2)
C37 0.051(3) 0.080(3) 0.062(4) 0.003(3) -0.004(3) -0.015(3)
C38 0.037(3) 0.063(3) 0.059(3) 0.000(3) -0.009(2) -0.014(2)
C39 0.044(3) 0.063(3) 0.065(4) -0.002(3) -0.011(3) -0.017(3)
C40 0.041(3) 0.071(3) 0.066(4) 0.009(3) -0.010(3) -0.014(3)
C41 0.038(3) 0.068(3) 0.064(3) 0.003(3) -0.008(3) 0.008(3)
C42 0.044(3) 0.061(3) 0.066(4) -0.003(3) -0.017(3) -0.007(3)
C43 0.044(3) 0.062(3) 0.064(4) 0.007(3) -0.011(3) -0.016(3)
C44 0.062(3) 0.095(4) 0.074(4) 0.000(3) -0.011(3) 0.007(3)
C45 0.055(3) 0.072(3) 0.063(3) -0.010(3) -0.001(3) 0.004(3)
C46 0.073(4) 0.072(4) 0.076(4) -0.008(3) -0.002(3) -0.014(3)
C47 0.076(4) 0.075(4) 0.072(4) -0.014(3) -0.008(3) -0.015(3)
C48 0.074(3) 0.071(3) 0.062(3) -0.013(3) -0.002(3) -0.013(3)
C49 0.058(3) 0.079(4) 0.070(4) -0.012(3) 0.005(3) -0.013(3)
C50 0.047(3) 0.078(4) 0.068(4) -0.008(3) 0.000(3) -0.005(3)
C51 0.113(4) 0.077(4) 0.067(4) -0.011(3) -0.001(4) -0.024(4)
C52 0.115(4) 0.071(4) 0.057(4) 0.009(3) 0.000(4) -0.038(3)
C53 0.110(4) 0.079(4) 0.055(4) 0.017(3) -0.015(4) -0.041(3)
C59 0.050(3) 0.066(3) 0.059(3) -0.002(3) 0.004(3) -0.010(2)
C60 0.048(3) 0.070(3) 0.056(3) -0.006(3) 0.002(3) -0.015(3)
C61 0.051(3) 0.062(3) 0.056(3) -0.004(3) 0.008(3) -0.022(3)
C62 0.049(3) 0.058(3) 0.047(3) -0.003(3) 0.006(2) -0.012(2)
C63 0.047(3) 0.056(3) 0.061(3) -0.013(3) 0.008(3) -0.016(2)
C64 0.057(3) 0.053(3) 0.064(4) -0.007(3) 0.014(3) -0.013(3)
P1 0.0415(8) 0.0556(9) 0.0642(12) -0.0053(8) -0.0036(8) -0.0061(7)
F1 0.064(2) 0.060(2) 0.083(3) -0.0162(18) -0.0237(19) 0.0001(16)
F2 0.076(2) 0.059(2) 0.087(3) -0.0067(19) -0.011(2) 0.0126(17)
F3 0.054(6) 0.076(5) 0.052(4) -0.008(4) -0.006(5) -0.012(4)
F4 0.045(4) 0.075(4) 0.081(7) 0.003(6) -0.005(5) -0.021(3)
F5 0.057(4) 0.084(5) 0.068(7) -0.034(5) 0.011(5) -0.036(3)
F6 0.060(6) 0.068(5) 0.061(5) -0.007(3) -0.004(5) -0.015(5)
F3' 0.050(7) 0.080(7) 0.063(6) 0.014(6) 0.005(6) -0.018(6)
F4' 0.051(6) 0.075(6) 0.069(8) -0.013(7) 0.000(7) -0.020(5)
F5' 0.058(8) 0.078(7) 0.063(7) 0.016(6) 0.008(7) -0.017(7)
F6' 0.036(6) 0.072(6) 0.066(8) -0.006(7) -0.008(7) -0.012(5)
F3" 0.053(7) 0.083(7) 0.070(7) 0.002(7) 0.001(7) -0.011(6)
F4" 0.046(6) 0.087(7) 0.071(8) -0.014(7) 0.005(7) -0.032(6)
F5" 0.056(9) 0.074(8) 0.062(8) 0.001(8) -0.002(9) -0.019(8)
F6" 0.045(7) 0.073(7) 0.065(7) -0.008(6) -0.013(6) -0.020(6)
P2 0.0453(9) 0.0586(10) 0.0704(12) 0.0030(9) -0.0094(8) -0.0178(7)
F7 0.060(2) 0.094(3) 0.121(3) 0.046(2) -0.010(2) -0.022(2)
F8 0.072(2) 0.085(2) 0.092(3) 0.032(2) -0.028(2) -0.0388(19)
F9 0.091(3) 0.104(3) 0.095(3) -0.035(2) -0.016(2) -0.023(2)
F10 0.0487(19) 0.093(2) 0.078(3) 0.004(2) -0.0117(18) -0.0264(17)
F11 0.046(2) 0.093(3) 0.123(3) 0.037(2) -0.025(2) -0.0274(18)
F12 0.093(3) 0.088(3) 0.131(4) -0.053(3) 0.033(3) -0.040(2)
P3 0.0515(9) 0.0509(9) 0.0744(13) 0.0010(9) -0.0044(9) -0.0093(7)
F13 0.083(3) 0.092(3) 0.062(3) 0.015(2) 0.007(2) 0.006(2)
F14 0.108(3) 0.094(3) 0.088(3) -0.011(2) -0.043(3) -0.002(2)
F15 0.047(2) 0.090(3) 0.177(5) -0.017(3) 0.008(2) -0.0131(19)
F16 0.069(2) 0.060(2) 0.087(3) -0.0043(19) -0.007(2) -0.0101(17)
F17 0.058(2) 0.081(2) 0.087(3) -0.005(2) 0.0086(19) -0.0218(18)
F18 0.079(2) 0.055(2) 0.126(3) -0.013(2) 0.003(2) -0.0136(18)
P4 0.0398(9) 0.0618(10) 0.0668(12) -0.0041(8) -0.0070(8) -0.0043(7)
F19 0.122(3) 0.095(3) 0.095(3) 0.001(2) -0.056(3) -0.019(2)
F20 0.104(3) 0.096(3) 0.082(3) -0.003(2) -0.036(2) -0.014(2)
F21 0.056(2) 0.094(3) 0.153(4) -0.007(3) 0.023(2) -0.024(2)
F22 0.0488(19) 0.060(2) 0.112(3) -0.011(2) -0.010(2) -0.0059(16)
F23 0.055(2) 0.103(3) 0.128(4) -0.004(3) 0.030(2) -0.006(2)
F24 0.083(2) 0.061(2) 0.105(3) -0.007(2) -0.022(2) -0.0013(19)
N6 0.164(9) 0.139(7) 0.112(9) 0.014(7) -0.064(8) -0.067(7)
N6' 0.161(12) 0.126(11) 0.120(12) 0.020(10) -0.066(11) -0.068(11)
C67 0.147(7) 0.127(6) 0.135(8) 0.009(7) -0.063(7) -0.066(5)
C68 0.118(6) 0.149(7) 0.109(7) -0.005(6) -0.018(6) -0.065(6)
N7 0.098(5) 0.099(5) 0.075(5) -0.015(4) 0.001(4) -0.033(4)
C69 0.077(4) 0.085(5) 0.067(5) -0.013(4) 0.017(4) -0.028(4)
C70 0.107(6) 0.102(5) 0.084(6) -0.023(4) 0.013(4) -0.041(5)
O5 0.078(3) 0.114(3) 0.075(3) 0.027(3) -0.015(2) -0.020(2)
O6 0.053(3) 0.099(5) 0.071(4) 0.020(4) -0.009(3) -0.005(4)
C54 0.090(5) 0.090(5) 0.068(5) 0.022(4) -0.020(4) -0.024(4)
C55 0.086(5) 0.092(5) 0.072(5) 0.025(4) -0.019(4) -0.022(4)
C56 0.067(4) 0.114(5) 0.078(5) 0.023(4) -0.015(4) -0.019(4)
C57 0.061(4) 0.104(5) 0.076(5) 0.016(5) -0.014(4) -0.013(5)
C58 0.055(4) 0.081(5) 0.067(5) 0.008(4) -0.009(4) -0.006(4)
O6' 0.054(3) 0.079(5) 0.062(5) 0.009(4) -0.010(3) -0.018(4)
C54' 0.089(5) 0.087(5) 0.071(5) 0.028(4) -0.017(4) -0.028(4)
C55' 0.085(5) 0.097(5) 0.073(5) 0.028(4) -0.021(4) -0.027(4)
C56' 0.071(5) 0.116(5) 0.083(5) 0.025(5) -0.013(5) -0.010(5)
C57' 0.061(4) 0.108(6) 0.078(5) 0.018(5) -0.015(4) -0.007(5)
C58' 0.054(4) 0.081(5) 0.066(5) 0.006(4) -0.009(4) -0.009(4)
N5 0.050(3) 0.092(4) 0.104(5) -0.005(4) -0.009(3) -0.016(3)
C65 0.047(4) 0.064(4) 0.088(5) -0.010(3) -0.005(4) -0.005(3)
C66 0.091(5) 0.079(5) 0.127(7) -0.014(4) -0.041(5) -0.021(4)

loop_
_atom_type_symbol
_atom_type_description
_atom_type_scat_dispersion_real
_atom_type_scat_dispersion_imag
_atom_type_scat_source
C C 0.0033 0.0016 'International Tables Vol C Tables 4.2.6.8 and 6.1.1.4'
H H 0.0000 0.0000 'International Tables Vol C Tables 4.2.6.8 and 6.1.1.4'
N N 0.0061 0.0033 'International Tables Vol C Tables 4.2.6.8 and 6.1.1.4'
O O 0.0106 0.0060 'International Tables Vol C Tables 4.2.6.8 and 6.1.1.4'
F F 0.0171 0.0103 'International Tables Vol C Tables 4.2.6.8 and 6.1.1.4'
P P 0.1023 0.0942 'International Tables Vol C Tables 4.2.6.8 and 6.1.1.4'

loop_
_geom_angle_atom_site_label_1
_geom_angle_atom_site_label_2
_geom_angle_atom_site_label_3
_geom_angle
C62 O1 C37 117.8(4)
C45 O2 C44 118.0(5)
C51 O3 C52 115.4(5)
C53 O4 C54 101.3(8)
C53 O4 C54' 125.1(9)
C54 O4 C54' 27.8(8)
C1 N1 C5 119.5(5)
C1 N1 C36 119.5(5)
C5 N1 C36 120.8(5)
C6 N2 C10 119.9(5)
C6 N2 C11 119.3(5)
C10 N2 C11 120.5(4)
C19 N3 C23 120.0(5)
C19 N3 C18 120.0(4)
C23 N3 C18 119.8(5)
C28 N4 C24 120.1(5)
C28 N4 C29 119.6(4)
C24 N4 C29 119.7(5)
N1 C1 C2 121.5(5)
N1 C1 H1A 119.2
C2 C1 H1A 119.2
C1 C2 C3 120.3(6)
C1 C2 H2A 119.9
C3 C2 H2A 119.9
C4 C3 C2 116.1(5)
C4 C3 C8 123.1(4)
C2 C3 C8 120.6(5)
C5 C4 C3 120.9(5)
C5 C4 H4A 119.5
C3 C4 H4A 119.5
N1 C5 C4 121.4(5)
N1 C5 H5A 119.3
C4 C5 H5A 119.3
N2 C6 C7 121.6(5)
N2 C6 H6A 119.2
C7 C6 H6A 119.2
C6 C7 C8 120.3(5)
C6 C7 H7A 119.8
C8 C7 H7A 119.8
C9 C8 C7 116.9(5)
C9 C8 C3 121.3(5)
C7 C8 C3 121.6(5)
C10 C9 C8 120.3(5)
C10 C9 H9A 119.9
C8 C9 H9A 119.9
N2 C10 C9 120.8(5)
N2 C10 H10A 119.6
C9 C10 H10A 119.6
C12 C11 N2 107.7(4)
C12 C11 H11A 110.2
N2 C11 H11A 110.2
C12 C11 H11B 110.2
N2 C11 H11B 110.2
H11A C11 H11B 108.5
C17 C12 C13 118.1(5)
C17 C12 C11 120.6(5)
C13 C12 C11 121.1(5)
C14 C13 C12 120.6(5)
C14 C13 H13A 119.7
C12 C13 H13A 119.7
C13 C14 C15 120.9(5)
C13 C14 H14A 119.5
C15 C14 H14A 119.5
C16 C15 C14 118.1(5)
C16 C15 C18 121.3(5)
C14 C15 C18 120.3(5)
C15 C16 C17 120.7(5)
C15 C16 H16A 119.7
C17 C16 H16A 119.7
C12 C17 C16 121.4(5)
C12 C17 H17A 119.3
C16 C17 H17A 119.3
N3 C18 C15 108.8(4)
N3 C18 H18A 109.9
C15 C18 H18A 109.9
N3 C18 H18B 109.9
C15 C18 H18B 109.9
H18A C18 H18B 108.3
N3 C19 C20 121.7(5)
N3 C19 H19A 119.1
C20 C19 H19A 119.1
C19 C20 C21 119.2(5)
C19 C20 H20A 120.4
C21 C20 H20A 120.4
C22 C21 C20 117.8(5)
C22 C21 C26 121.5(5)
C20 C21 C26 120.5(5)
C23 C22 C21 120.0(5)
C23 C22 H22A 120.0
C21 C22 H22A 120.0
N3 C23 C22 121.2(5)
N3 C23 H23A 119.4
C22 C23 H23A 119.4
C25 C24 N4 120.6(5)
C25 C24 H24A 119.7
N4 C24 H24A 119.7
C24 C25 C26 121.4(5)
C24 C25 H25A 119.3
C26 C25 H25A 119.3
C27 C26 C25 116.5(5)
C27 C26 C21 121.1(5)
C25 C26 C21 122.3(5)
C28 C27 C26 121.1(5)
C28 C27 H27A 119.5
C26 C27 H27A 119.5
N4 C28 C27 120.2(5)
N4 C28 H28A 119.9
C27 C28 H28A 119.9
N4 C29 C30 108.3(4)
N4 C29 H29A 110.0
C30 C29 H29A 110.0
N4 C29 H29B 110.0
C30 C29 H29B 110.0
H29A C29 H29B 108.4
C31 C30 C35 117.7(5)
C31 C30 C29 119.7(5)
C35 C30 C29 122.5(5)
C32 C31 C30 121.5(5)
C32 C31 H31A 119.3
C30 C31 H31A 119.3
C31 C32 C33 120.3(5)
C31 C32 H32A 119.9
C33 C32 H32A 119.9
C34 C33 C32 117.9(5)
C34 C33 C36 122.6(5)
C32 C33 C36 119.4(5)
C35 C34 C33 122.1(5)
C35 C34 H34A 119.0
C33 C34 H34A 119.0
C34 C35 C30 120.4(5)
C34 C35 H35A 119.8
C30 C35 H35A 119.8
N1 C36 C33 109.8(4)
N1 C36 H36A 109.7
C33 C36 H36A 109.7
N1 C36 H36B 109.7
C33 C36 H36B 109.7
H36A C36 H36B 108.2
O1 C37 C38 111.0(5)
O1 C37 H37A 109.4
C38 C37 H37A 109.4
O1 C37 H37B 109.4
C38 C37 H37B 109.4
H37A C37 H37B 108.0
C43 C38 C39 118.2(6)
C43 C38 C37 120.6(5)
C39 C38 C37 121.1(5)
C40 C39 C38 120.6(6)
C40 C39 H39A 119.7
C38 C39 H39A 119.7
C41 C40 C39 121.4(6)
C41 C40 H40A 119.3
C39 C40 H40A 119.3
C40 C41 C42 118.5(6)
C40 C41 C44 123.4(6)
C42 C41 C44 118.0(6)
C43 C42 C41 120.4(6)
C43 C42 H42A 119.8
C41 C42 H42A 119.8
C42 C43 C38 120.8(6)
C42 C43 H43A 119.6
C38 C43 H43A 119.6
O2 C44 C41 112.4(5)
O2 C44 H44A 109.1
C41 C44 H44A 109.1
O2 C44 H44B 109.1
C41 C44 H44B 109.1
H44A C44 H44B 107.9
C50 C45 C46 120.1(7)
C50 C45 O2 126.0(6)
C46 C45 O2 113.8(6)
C45 C46 C47 118.7(7)
C45 C46 H46A 120.6
C47 C46 H46A 120.6
C48 C47 C46 121.8(7)
C48 C47 H47A 119.1
C46 C47 H47A 119.1
C47 C48 C49 118.6(7)
C47 C48 C51 121.8(6)
C49 C48 C51 119.6(6)
C50 C49 C48 119.1(6)
C50 C49 H49A 120.4
C48 C49 H49A 120.4
C45 C50 C49 121.7(6)
C45 C50 H50A 119.2
C49 C50 H50A 119.2
O3 C51 C48 110.6(6)
O3 C51 H51A 109.5
C48 C51 H51A 109.5
O3 C51 H51B 109.5
C48 C51 H51B 109.5
H51A C51 H51B 108.1
O3 C52 C53 114.5(6)
O3 C52 H52A 108.6
C53 C52 H52A 108.6
O3 C52 H52B 108.6
C53 C52 H52B 108.6
H52A C52 H52B 107.6
O4 C53 C52 110.0(6)
O4 C53 H53A 109.7
C52 C53 H53A 109.7
O4 C53 H53B 109.7
C52 C53 H53B 109.7
H53A C53 H53B 108.2
C64 C59 C60 117.9(6)
C64 C59 C58' 115.5(11)
C60 C59 C58' 125.8(11)
C64 C59 C58 126.8(10)
C60 C59 C58 115.1(10)
C58' C59 C58 16.8(13)
C61 C60 C59 121.8(5)
C61 C60 H60A 119.1
C59 C60 H60A 119.1
C60 C61 C62 119.5(5)
C60 C61 H61A 120.2
C62 C61 H61A 120.2
O1 C62 C63 125.0(5)
O1 C62 C61 115.0(5)
C63 C62 C61 119.9(5)
C62 C63 C64 119.0(5)
C62 C63 H63A 120.5
C64 C63 H63A 120.5
C59 C64 C63 121.7(6)
C59 C64 H64A 119.2
C63 C64 H64A 119.2
F3 P1 F6" 147.7(12)
F3 P1 F4" 116.6(11)
F6" P1 F4" 95.6(13)
F3 P1 F5' 154.7(9)
F6" P1 F5' 57.2(12)
F4" P1 F5' 38.6(10)
F3 P1 F2 89.5(3)
F6" P1 F2 83.9(8)
F4" P1 F2 98.8(9)
F5' P1 F2 90.2(7)
F3 P1 F4' 57.9(8)
F6" P1 F4' 153.6(15)
F4" P1 F4' 58.9(12)
F5' P1 F4' 96.8(11)
F2 P1 F4' 92.7(6)
F3 P1 F5 89.9(5)
F6" P1 F5 121.3(12)
F4" P1 F5 28.9(9)
F5' P1 F5 64.8(9)
F2 P1 F5 88.2(3)
F4' P1 F5 32.3(7)
F3 P1 F4 90.7(6)
F6" P1 F4 58.1(11)
F4" P1 F4 150.7(11)
F5' P1 F4 114.6(9)
F2 P1 F4 91.6(4)
F4' P1 F4 148.3(10)
F5 P1 F4 179.4(6)
F3 P1 F3' 29.4(6)
F6" P1 F3' 119.5(14)
F4" P1 F3' 143.8(13)
F5' P1 F3' 174.4(10)
F2 P1 F3' 93.9(6)
F4' P1 F3' 86.8(9)
F5 P1 F3' 119.1(8)
F4 P1 F3' 61.5(8)
F3 P1 F1 91.1(3)
F6" P1 F1 95.5(8)
F4" P1 F1 81.2(9)
F5' P1 F1 89.4(7)
F2 P1 F1 179.4(2)
F4' P1 F1 87.8(6)
F5 P1 F1 92.1(3)
F4 P1 F1 88.2(4)
F3' P1 F1 86.5(6)
F3 P1 F6 177.6(5)
F6" P1 F6 31.5(9)
F4" P1 F6 64.1(10)
F5' P1 F6 25.7(7)
F2 P1 F6 88.1(4)
F4' P1 F6 122.5(10)
F5 P1 F6 90.4(6)
F4 P1 F6 89.0(5)
F3' P1 F6 150.5(9)
F1 P1 F6 91.3(4)
F3 P1 F6' 116.1(10)
F6" P1 F6' 34.1(10)
F4" P1 F6' 125.3(13)
F5' P1 F6' 89.2(10)
F2 P1 F6' 95.2(7)
F4' P1 F6' 170.1(11)
F5 P1 F6' 153.8(9)
F4 P1 F6' 25.7(7)
F3' P1 F6' 86.7(10)
F1 P1 F6' 84.3(7)
F6 P1 F6' 63.9(8)
F12 P2 F9 179.3(2)
F12 P2 F8 90.9(2)
F9 P2 F8 89.6(2)
F12 P2 F11 89.8(2)
F9 P2 F11 90.7(2)
F8 P2 F11 90.21(19)
F12 P2 F10 89.8(2)
F9 P2 F10 89.6(2)
F8 P2 F10 90.29(19)
F11 P2 F10 179.4(2)
F12 P2 F7 90.1(2)
F9 P2 F7 89.5(2)
F8 P2 F7 178.9(3)
F11 P2 F7 90.31(19)
F10 P2 F7 89.19(19)
F17 P3 F13 90.5(2)
F17 P3 F14 90.9(2)
F13 P3 F14 178.5(3)
F17 P3 F15 179.5(2)
F13 P3 F15 89.6(2)
F14 P3 F15 89.0(3)
F17 P3 F18 89.1(2)
F13 P3 F18 90.9(2)
F14 P3 F18 88.8(2)
F15 P3 F18 91.4(2)
F17 P3 F16 90.83(19)
F13 P3 F16 89.6(2)
F14 P3 F16 90.7(2)
F15 P3 F16 88.7(2)
F18 P3 F16 179.5(2)
F19 P4 F21 90.5(3)
F19 P4 F24 90.3(2)
F21 P4 F24 91.4(2)
F19 P4 F23 91.7(3)
F21 P4 F23 177.0(3)
F24 P4 F23 90.6(2)
F19 P4 F20 179.1(3)
F21 P4 F20 90.4(3)
F24 P4 F20 89.8(2)
F23 P4 F20 87.3(2)
F19 P4 F22 89.7(2)
F21 P4 F22 89.3(2)
F24 P4 F22 179.4(2)
F23 P4 F22 88.8(2)
F20 P4 F22 90.2(2)
N6 C67 N6' 64.6(16)
N6 C67 C68 170.1(14)
N6' C67 C68 125(2)
C67 C68 H68A 109.5
C67 C68 H68B 109.5
H68A C68 H68B 109.5
C67 C68 H68C 109.5
H68A C68 H68C 109.5
H68B C68 H68C 109.5
N7 C69 C70 179.3(9)
C69 C70 H70A 109.5
C69 C70 H70B 109.5
H70A C70 H70B 109.5
C69 C70 H70C 109.5
H70A C70 H70C 109.5
H70B C70 H70C 109.5
C56 O5 C55' 106.1(9)
C56 O5 C56' 67.3(9)
C55' O5 C56' 129.3(10)
C56 O5 C55 134.7(9)
C55' O5 C55 44.0(7)
C56' O5 C55 103.5(10)
C58 O6 C57 109.3(16)
O4 C54 C55 107.7(12)
O4 C54 H54A 110.2
C55 C54 H54A 110.2
O4 C54 H54B 110.2
C55 C54 H54B 110.2
H54A C54 H54B 108.5
O5 C55 C54 102.1(12)
O5 C55 H55A 111.4
C54 C55 H55A 111.4
O5 C55 H55B 111.4
C54 C55 H55B 111.4
H55A C55 H55B 109.2
C57 C56 O5 111.3(13)
C57 C56 H56A 109.4
O5 C56 H56A 109.4
C57 C56 H56B 109.4
O5 C56 H56B 109.4
H56A C56 H56B 108.0
C56 C57 O6 128.7(17)
C56 C57 H57A 105.1
O6 C57 H57A 105.1
C56 C57 H57B 105.1
O6 C57 H57B 105.1
H57A C57 H57B 105.9
O6 C58 C59 116.6(16)
O6 C58 H58A 108.1
C59 C58 H58A 108.1
O6 C58 H58B 108.1
C59 C58 H58B 108.1
H58A C58 H58B 107.3
C58' O6' C57' 91.4(13)
C55' C54' O4 112.0(14)
C55' C54' H54C 109.2
O4 C54' H54C 109.2
C55' C54' H54D 109.2
O4 C54' H54D 109.2
H54C C54' H54D 107.9
C54' C55' O5 103.6(14)
C54' C55' H55C 111.0
O5 C55' H55C 111.0
C54' C55' H55D 111.0
O5 C55' H55D 111.0
H55C C55' H55D 109.0
C57' C56' O5 109.8(14)
C57' C56' H56C 109.7
O5 C56' H56C 109.7
C57' C56' H56D 109.7
O5 C56' H56D 109.7
H56C C56' H56D 108.2
C56' C57' O6' 122.1(16)
C56' C57' H57C 106.8
O6' C57' H57C 106.8
C56' C57' H57D 106.8
O6' C57' H57D 106.8
H57C C57' H57D 106.6
C59 C58' O6' 103.6(14)
C59 C58' H58C 111.0
O6' C58' H58C 111.0
C59 C58' H58D 111.0
O6' C58' H58D 111.0
H58C C58' H58D 109.0
N5 C65 C66 178.5(8)
C65 C66 H66A 109.5
C65 C66 H66B 109.5
H66A C66 H66B 109.5
C65 C66 H66C 109.5
H66A C66 H66C 109.5
H66B C66 H66C 109.5

loop_
_geom_bond_atom_site_label_1
_geom_bond_atom_site_label_2
_geom_bond_distance
O1 C62 1.376(6)
O1 C37 1.445(6)
O2 C45 1.388(7)
O2 C44 1.450(8)
O3 C51 1.386(7)
O3 C52 1.417(7)
O4 C53 1.405(8)
O4 C54 1.460(17)
O4 C54' 1.462(19)
N1 C1 1.336(7)
N1 C5 1.337(6)
N1 C36 1.494(6)
N2 C6 1.341(6)
N2 C10 1.344(6)
N2 C11 1.512(6)
N3 C19 1.333(6)
N3 C23 1.342(6)
N3 C18 1.486(6)
N4 C28 1.352(6)
N4 C24 1.354(6)
N4 C29 1.496(7)
C1 C2 1.358(8)
C1 H1A 0.9500
C2 C3 1.402(7)
C2 H2A 0.9500
C3 C4 1.390(7)
C3 C8 1.492(7)
C4 C5 1.353(7)
C4 H4A 0.9500
C5 H5A 0.9500
C6 C7 1.349(7)
C6 H6A 0.9500
C7 C8 1.397(7)
C7 H7A 0.9500
C8 C9 1.397(7)
C9 C10 1.363(7)
C9 H9A 0.9500
C10 H10A 0.9500
C11 C12 1.505(7)
C11 H11A 0.9900
C11 H11B 0.9900
C12 C17 1.377(7)
C12 C13 1.393(7)
C13 C14 1.373(7)
C13 H13A 0.9500
C14 C15 1.397(7)
C14 H14A 0.9500
C15 C16 1.379(7)
C15 C18 1.491(7)
C16 C17 1.380(7)
C16 H16A 0.9500
C17 H17A 0.9500
C18 H18A 0.9900
C18 H18B 0.9900
C19 C20 1.366(7)
C19 H19A 0.9500
C20 C21 1.407(7)
C20 H20A 0.9500
C21 C22 1.383(7)
C21 C26 1.479(7)
C22 C23 1.368(7)
C22 H22A 0.9500
C23 H23A 0.9500
C24 C25 1.344(7)
C24 H24A 0.9500
C25 C26 1.393(7)
C25 H25A 0.9500
C26 C27 1.388(7)
C27 C28 1.362(7)
C27 H27A 0.9500
C28 H28A 0.9500
C29 C30 1.497(8)
C29 H29A 0.9900
C29 H29B 0.9900
C30 C31 1.395(7)
C30 C35 1.404(7)
C31 C32 1.372(8)
C31 H31A 0.9500
C32 C33 1.401(8)
C32 H32A 0.9500
C33 C34 1.385(7)
C33 C36 1.501(8)
C34 C35 1.360(7)
C34 H34A 0.9500
C35 H35A 0.9500
C36 H36A 0.9900
C36 H36B 0.9900
C37 C38 1.506(8)
C37 H37A 0.9900
C37 H37B 0.9900
C38 C43 1.382(7)
C38 C39 1.395(7)
C39 C40 1.381(8)
C39 H39A 0.9500
C40 C41 1.352(8)
C40 H40A 0.9500
C41 C42 1.411(8)
C41 C44 1.476(8)
C42 C43 1.374(8)
C42 H42A 0.9500
C43 H43A 0.9500
C44 H44A 0.9900
C44 H44B 0.9900
C45 C50 1.345(9)
C45 C46 1.384(9)
C46 C47 1.392(9)
C46 H46A 0.9500
C47 C48 1.363(9)
C47 H47A 0.9500
C48 C49 1.401(8)
C48 C51 1.503(9)
C49 C50 1.386(8)
C49 H49A 0.9500
C50 H50A 0.9500
C51 H51A 0.9900
C51 H51B 0.9900
C52 C53 1.490(9)
C52 H52A 0.9900
C52 H52B 0.9900
C53 H53A 0.9900
C53 H53B 0.9900
C59 C64 1.385(8)
C59 C60 1.390(8)
C59 C58' 1.47(2)
C59 C58 1.56(2)
C60 C61 1.376(8)
C60 H60A 0.9500
C61 C62 1.396(7)
C61 H61A 0.9500
C62 C63 1.389(7)
C63 C64 1.394(8)
C63 H63A 0.9500
C64 H64A 0.9500
P1 F3 1.546(8)
P1 F6" 1.56(2)
P1 F4" 1.57(2)
P1 F5' 1.575(19)
P1 F2 1.588(3)
P1 F4' 1.593(16)
P1 F5 1.598(9)
P1 F4 1.599(10)
P1 F3' 1.603(17)
P1 F1 1.603(3)
P1 F6 1.610(10)
P1 F6' 1.62(2)
P2 F12 1.569(4)
P2 F9 1.570(4)
P2 F8 1.577(4)
P2 F11 1.590(3)
P2 F10 1.594(3)
P2 F7 1.598(4)
P3 F17 1.575(4)
P3 F13 1.582(4)
P3 F14 1.587(4)
P3 F15 1.593(4)
P3 F18 1.594(4)
P3 F16 1.604(3)
P4 F19 1.572(4)
P4 F21 1.577(4)
P4 F24 1.579(4)
P4 F23 1.587(4)
P4 F20 1.589(4)
P4 F22 1.596(3)
N6 C67 1.190(14)
N6' C67 1.37(3)
C67 C68 1.435(13)
C68 H68A 0.9800
C68 H68B 0.9800
C68 H68C 0.9800
N7 C69 1.117(8)
C69 C70 1.471(10)
C70 H70A 0.9800
C70 H70B 0.9800
C70 H70C 0.9800
O5 C56 1.466(14)
O5 C55' 1.480(16)
O5 C56' 1.487(17)
O5 C55 1.490(15)
O6 C58 1.26(3)
O6 C57 1.45(2)
C54 C55 1.55(3)
C54 H54A 0.9900
C54 H54B 0.9900
C55 H55A 0.9900
C55 H55B 0.9900
C56 C57 1.33(2)
C56 H56A 0.9900
C56 H56B 0.9900
C57 H57A 0.9900
C57 H57B 0.9900
C58 H58A 0.9900
C58 H58B 0.9900
O6' C58' 1.53(3)
O6' C57' 1.74(2)
C54' C55' 1.40(3)
C54' H54C 0.9900
C54' H54D 0.9900
C55' H55C 0.9900
C55' H55D 0.9900
C56' C57' 1.43(3)
C56' H56C 0.9900
C56' H56D 0.9900
C57' H57C 0.9900
C57' H57D 0.9900
C58' H58C 0.9900
C58' H58D 0.9900
N5 C65 1.118(7)
C65 C66 1.434(9)
C66 H66A 0.9800
C66 H66B 0.9800
C66 H66C 0.9800

loop_
_geom_hbond_atom_site_label_D
_geom_hbond_atom_site_label_H
_geom_hbond_atom_site_label_A
_geom_hbond_distance_DH
_geom_hbond_distance_HA
_geom_hbond_distance_DA
_geom_hbond_angle_DHA
C18 H18B O4 0.99 2.59 3.501(7) 153.8
C23 H23A O4 0.95 2.45 3.321(7) 153.0
